data_1577341
loop_
_publ_author_name
'Liu, Biying'
'Wang, Ying'
'She, Miao'
'Liu, Tianfu'
'Luo, Manxin'
'Xie, Yongxin'
'Liu, Defei'
'Du, Ziyi'
'Huang, Liyun'
'Yuan, Wenbing'

_publ_section_title
;
 Rational design of a polyphenyl octacarboxylate HOF for highly selective
 separation of benzene over cyclohexane.
;
_journal_issue 17
_journal_name_full 'Chemical science'
_journal_page_first 8772
_journal_page_last 8779
_journal_paper_doi 10.1039/d5sc10068b
_journal_volume 17
_journal_year 2026
_chemical_formula_moiety 'C82 H56 N4 O16'
_chemical_formula_sum 'C82 H56 N4 O16'
_chemical_formula_weight 1353.30
_chemical_name_systematic H8ETTOB-HOF
_space_group_crystal_system orthorhombic
_space_group_IT_number 61
_space_group_name_Hall '-P 2ac 2ab'
_space_group_name_H-M_alt 'P b c a'
_atom_sites_solution_hydrogens geom
_audit_creation_date 2023-03-09
_audit_creation_method
;
Olex2 1.3
(compiled 2020.11.12 svn.r5f609507 for OlexSys, GUI svn.r6408)
;
_audit_update_record
;
2024-08-05 deposited with the CCDC.	2026-03-09 downloaded from the CCDC.
;
_cell_angle_alpha 90
_cell_angle_beta 90
_cell_angle_gamma 90
_cell_formula_units_Z 8
_cell_length_a 43.8500(5)
_cell_length_b 9.0884(2)
_cell_length_c 44.6050(7)
_cell_measurement_reflns_used 9607
_cell_measurement_temperature 100.00(11)
_cell_measurement_theta_max 74.9770
_cell_measurement_theta_min 3.9420
_cell_volume 17776.3(5)
_computing_cell_refinement 'CrysAlisPro 1.171.40.84a (Rigaku OD, 2020)'
_computing_data_collection 'CrysAlisPro 1.171.40.84a (Rigaku OD, 2020)'
_computing_data_reduction 'CrysAlisPro 1.171.40.84a (Rigaku OD, 2020)'
_computing_molecular_graphics 'Olex2 1.3 (Dolomanov et al., 2009)'
_computing_publication_material 'Olex2 1.3 (Dolomanov et al., 2009)'
_computing_structure_refinement 'SHELXL 2018/3 (Sheldrick, 2015)'
_computing_structure_solution 'SHELXT 2014/4 (Sheldrick, 2014)'
_diffrn_ambient_environment N~2~
_diffrn_ambient_temperature 100.00(11)
_diffrn_detector 'Hybrid Pixel Array Detector'
_diffrn_detector_area_resol_mean 10.0000
_diffrn_measured_fraction_theta_full 0.993
_diffrn_measured_fraction_theta_max 0.963
_diffrn_measurement_details
;
List of Runs (angles in degrees, time in seconds):

  # Type    Start    End  Width  t~exp~   \w     \q     \k     \f   Frames
#--------------------------------------------------------------------------
  1  \w      7.00  32.00   0.50    5.00    --    0.00  26.00-163.00   50
  2  \w    -40.00 -15.00   0.50    5.00    --    0.00 -26.00  33.00   50
  3  \w     46.00  71.00   0.50   20.00    --  101.30 -26.00  33.00   50
  4  \w    108.00 133.00   0.50   20.00    --  101.30  26.00-163.00   50
  5  \w    -34.00  39.00   0.50    5.00    --    0.00  82.00-180.00  146
  6  \w     61.00 133.00   0.50   20.00    --  101.30 -77.00-180.00  144
  7  \w     75.00 128.00   0.50   20.00    --  101.30  57.00  60.00  106
  8  \w    132.00 189.00   0.50   20.00    --  101.30  57.00  60.00  114
  9  \w     12.00  41.00   0.50   20.00    --  101.30 -19.00-120.00   58
 10  \w     48.00 134.00   0.50   20.00    --  101.30 -19.00-120.00  172
 11  \w     12.00  55.00   0.50   20.00    --  101.30 -77.00-180.00   86
;
_diffrn_measurement_device 'four-circle diffractometer'
_diffrn_measurement_device_type 'XtaLAB AFC12 (RINC): Kappa single'
_diffrn_measurement_method '\w scans'
_diffrn_orient_matrix_type 'CrysAlisPro convention (1999,Acta A55,543-557)'
_diffrn_orient_matrix_UB_11 0.0347877000
_diffrn_orient_matrix_UB_12 -0.0030082000
_diffrn_orient_matrix_UB_13 0.0048464000
_diffrn_orient_matrix_UB_21 0.0020724000
_diffrn_orient_matrix_UB_22 0.1613091000
_diffrn_orient_matrix_UB_23 -0.0104331000
_diffrn_orient_matrix_UB_31 -0.0045062000
_diffrn_orient_matrix_UB_32 0.0521882000
_diffrn_orient_matrix_UB_33 0.0325455000
_diffrn_radiation_monochromator mirror
_diffrn_radiation_probe x-ray
_diffrn_radiation_type 'Cu K\a'
_diffrn_radiation_wavelength 1.54184
_diffrn_reflns_av_R_equivalents 0.0654
_diffrn_reflns_av_unetI/netI 0.0643
_diffrn_reflns_Laue_measured_fraction_full 0.993
_diffrn_reflns_Laue_measured_fraction_max 0.963
_diffrn_reflns_limit_h_max 55
_diffrn_reflns_limit_h_min -53
_diffrn_reflns_limit_k_max 11
_diffrn_reflns_limit_k_min -11
_diffrn_reflns_limit_l_max 54
_diffrn_reflns_limit_l_min -42
_diffrn_reflns_number 64822
_diffrn_reflns_point_group_measured_fraction_full 0.993
_diffrn_reflns_point_group_measured_fraction_max 0.963
_diffrn_reflns_theta_full 67.684
_diffrn_reflns_theta_max 76.254
_diffrn_reflns_theta_min 3.964
_diffrn_source 'Rotating-anode X-ray tube (dual wavelength)'
_diffrn_source_type 'Rigaku (Cu) X-ray DW Source'
_exptl_absorpt_coefficient_mu 0.583
_exptl_absorpt_correction_T_max 1.00000
_exptl_absorpt_correction_T_min 0.78331
_exptl_absorpt_correction_type multi-scan
_exptl_absorpt_process_details
;
CrysAlisPro 1.171.40.84a (Rigaku Oxford Diffraction, 2020)
Empirical absorption correction using spherical harmonics,
implemented in SCALE3 ABSPACK scaling algorithm.
;
_exptl_crystal_colour yellow
_exptl_crystal_colour_primary yellow
_exptl_crystal_density_diffrn 1.011
_exptl_crystal_description block
_exptl_crystal_F_000 5632
_exptl_crystal_size_max 0.23
_exptl_crystal_size_mid 0.22
_exptl_crystal_size_min 0.11
_refine_diff_density_max 0.346
_refine_diff_density_min -0.239
_refine_diff_density_rms 0.055
_refine_ls_extinction_method none
_refine_ls_goodness_of_fit_ref 1.062
_refine_ls_hydrogen_treatment constr
_refine_ls_matrix_type full
_refine_ls_number_parameters 927
_refine_ls_number_reflns 17947
_refine_ls_number_restraints 1
_refine_ls_restrained_S_all 1.062
_refine_ls_R_factor_all 0.1487
_refine_ls_R_factor_gt 0.0960
_refine_ls_shift/su_max 0.000
_refine_ls_shift/su_mean 0.000
_refine_ls_structure_factor_coef Fsqd
_refine_ls_weighting_details 'w=1/[\s^2^(Fo^2^)+(0.1564P)^2^+7.5661P] where P=(Fo^2^+2Fc^2^)/3'
_refine_ls_weighting_scheme calc
_refine_ls_wR_factor_gt 0.2791
_refine_ls_wR_factor_ref 0.3149
_reflns_Friedel_coverage 0.000
_reflns_number_gt 9384
_reflns_number_total 17947
_reflns_threshold_expression 'I > 2\s(I)'
_cod_data_source_file d5sc10068b2.cif
_cod_data_source_block by3-2g_sq
_cod_database_code 1577341
_shelx_shelxl_version_number 2018/3
_shelx_space_group_comment
;
The symmetry employed for this shelxl refinement is uniquely defined
by the following loop, which should always be used as a source of
symmetry information in preference to the above space-group names.
They are only intended as comments.
;
_reflns_odcompleteness_completeness 99.09
_reflns_odcompleteness_iscentric 1
_reflns_odcompleteness_theta 66.97
_olex2_refinement_description
;
1. Fixed Uiso
 At 1.2 times of:
  All C(H) groups, H1 of O1, H11 of O11, H9 of O9, H15 of O15
 At 1.5 times of:
  H7 of O7, H6 of O6, H14 of O14, H3 of O3
2. Rigid bond restraints
 C11, C12
 with sigma for 1-2 distances of 0.01 and sigma for 1-3 distances of 0.01
3.a Aromatic/amide H refined with riding coordinates:
 C4(H4), C5(H5), C7(H7A), C8(H8), C10(H10), C11(H11A), C13(H13), C14(H14A),
 C17(H17), C18(H18), C20(H20), C21(H21), C24(H24), C25(H25), C27(H27), C28(H28),
  C30(H30), C31(H31), C33(H33), C34(H34), C37(H37), C38(H38), C40(H40),
 C41(H41), C44(H44), C45(H45), C47(H47), C48(H48), C50(H50), C51(H51), C53(H53),
  C54(H54), C56(H56), C57(H57), C59(H59), C60(H60), C63(H63), C64(H64),
 C66(H66), C67(H67), C69(H69), C70(H70), C72(H72), C73(H73), C76(H76), C77(H77),
  C79(H79), C80(H80)
3.b Idealised tetrahedral OH refined as rotating group:
 O1(H1), O3(H3), O6(H6), O7(H7), O9(H9), O11(H11), O14(H14), O15(H15)
;
_olex2_submission_special_instructions 'No special instructions were received'
_oxdiff_exptl_absorpt_empirical_details
;
Empirical correction (ABSPACK) includes:
- Absorption correction using spherical harmonics
- Frame scaling
;
_oxdiff_exptl_absorpt_empirical_full_max 1.523
_oxdiff_exptl_absorpt_empirical_full_min 0.611

loop_
_space_group_symop_operation_xyz
'x, y, z'
'-x+1/2, -y, z+1/2'
'-x, y+1/2, -z+1/2'
'x+1/2, -y+1/2, -z'
'-x, -y, -z'
'x-1/2, y, -z-1/2'
'x, -y-1/2, z-1/2'
'-x-1/2, y-1/2, z'

loop_
_atom_site_label
_atom_site_type_symbol
_atom_site_fract_x
_atom_site_fract_y
_atom_site_fract_z
_atom_site_U_iso_or_equiv
_atom_site_adp_type
_atom_site_occupancy
_atom_site_site_symmetry_order
_atom_site_calc_flag
_atom_site_refinement_flags_posn
_atom_site_refinement_flags_adp
_atom_site_refinement_flags_occupancy
_atom_site_disorder_assembly
_atom_site_disorder_group
O1 O 0.41347(10) 0.1196(7) 0.53612(8) 0.1331(18) Uani 1 1 d . . . . .
H1 H 0.413160 0.140632 0.554455 0.160 Uiso 1 1 calc R U . . .
O2 O 0.37145(10) 0.2539(7) 0.53473(8) 0.1370(18) Uani 1 1 d . . . . .
O3 O 0.26477(6) 0.3402(4) 0.34621(8) 0.0897(10) Uani 1 1 d . . . . .
H3 H 0.251224 0.394627 0.338853 0.135 Uiso 1 1 calc R U . . .
O4 O 0.29498(6) 0.4883(4) 0.31935(7) 0.0795(9) Uani 1 1 d . . . . .
O5 O 0.28024(6) -0.0269(4) 0.32152(7) 0.0809(9) Uani 1 1 d . . . . .
O6 O 0.25061(6) 0.1108(4) 0.29139(7) 0.0874(10) Uani 1 1 d . . . . .
H6 H 0.236845 0.080227 0.302907 0.131 Uiso 1 1 calc R U . . .
O7 O 0.36239(8) 0.2154(6) 0.09265(7) 0.1094(13) Uani 1 1 d . . . . .
H7 H 0.366036 0.214789 0.074161 0.164 Uiso 1 1 calc R U . . .
O8 O 0.40665(8) 0.3350(5) 0.09448(7) 0.0944(11) Uani 1 1 d . . . . .
O9 O 0.58842(7) 0.1173(4) 0.08126(6) 0.0830(9) Uani 1 1 d . . . . .
H9 H 0.592187 0.118675 0.062802 0.100 Uiso 1 1 calc R U . . .
O10 O 0.63166(7) 0.2469(5) 0.08206(6) 0.0930(11) Uani 1 1 d . . . . .
O11 O 0.73785(5) 0.3336(4) 0.27796(7) 0.0802(9) Uani 1 1 d . . . . .
H11 H 0.751704 0.381920 0.286446 0.096 Uiso 1 1 calc R U . . .
O12 O 0.70826(5) 0.4801(4) 0.30597(6) 0.0689(8) Uani 1 1 d . . . . .
O13 O 0.71620(6) -0.0374(4) 0.30471(7) 0.0758(8) Uani 1 1 d . . . . .
O14 O 0.74570(5) 0.1034(4) 0.33377(6) 0.0792(9) Uani 1 1 d . . . . .
H14 H 0.759547 0.057758 0.324661 0.119 Uiso 1 1 calc R U . . .
O15 O 0.63143(9) 0.2500(6) 0.52410(8) 0.1281(17) Uani 1 1 d . . . . .
H15 H 0.629649 0.270662 0.542373 0.154 Uiso 1 1 calc R U . . .
O16 O 0.59001(9) 0.3887(5) 0.52251(7) 0.1110(13) Uani 1 1 d . . . . .
N1 N 0.39432(7) 0.1366(5) 0.39553(7) 0.0700(10) Uani 1 1 d . . . . .
N2 N 0.38191(6) 0.2313(4) 0.23465(7) 0.0613(9) Uani 1 1 d . . . . .
N3 N 0.60731(6) 0.1837(4) 0.22269(6) 0.0582(8) Uani 1 1 d . . . . .
N4 N 0.61511(6) 0.2972(5) 0.38239(7) 0.0704(10) Uani 1 1 d . . . . .
C1 C 0.50094(7) 0.2023(5) 0.32375(8) 0.0561(10) Uani 1 1 d . . . . .
C2 C 0.49838(7) 0.1969(5) 0.29313(8) 0.0527(9) Uani 1 1 d . . . . .
C3 C 0.47465(7) 0.1776(5) 0.34411(8) 0.0563(10) Uani 1 1 d . . . . .
C4 C 0.46998(7) 0.2655(5) 0.36913(8) 0.0639(11) Uani 1 1 d . . . . .
H4 H 0.484798 0.337602 0.374210 0.077 Uiso 1 1 calc R U . . .
C5 C 0.44406(8) 0.2506(5) 0.38702(8) 0.0664(11) Uani 1 1 d . . . . .
H5 H 0.440970 0.313429 0.403773 0.080 Uiso 1 1 calc R U . . .
C6 C 0.42289(8) 0.1429(5) 0.37999(8) 0.0648(11) Uani 1 1 d . . . . .
C7 C 0.42802(8) 0.0501(5) 0.35592(8) 0.0618(10) Uani 1 1 d . . . . .
H7A H 0.413716 -0.025161 0.351360 0.074 Uiso 1 1 calc R U . . .
C8 C 0.45364(8) 0.0663(5) 0.33863(8) 0.0602(10) Uani 1 1 d . . . . .
H8 H 0.457116 -0.000060 0.322532 0.072 Uiso 1 1 calc R U . . .
C9 C 0.39454(9) 0.1450(6) 0.42714(9) 0.0780(14) Uani 1 1 d . . . . .
C10 C 0.41313(11) 0.0542(8) 0.44337(11) 0.0976(18) Uani 1 1 d . . . . .
H10 H 0.425599 -0.017113 0.433774 0.117 Uiso 1 1 calc R U . . .
C11 C 0.41320(11) 0.0705(7) 0.47599(12) 0.1013(18) Uani 1 1 d . U . . .
H11A H 0.426175 0.012789 0.488340 0.122 Uiso 1 1 calc R U . . .
C12 C 0.39310(11) 0.1761(8) 0.48832(12) 0.0971(18) Uani 1 1 d . U . . .
C13 C 0.37502(13) 0.2608(8) 0.47273(12) 0.111(2) Uani 1 1 d . . . . .
H13 H 0.361711 0.328412 0.482345 0.133 Uiso 1 1 calc R U . . .
C14 C 0.37579(12) 0.2493(7) 0.44167(11) 0.0985(17) Uani 1 1 d . . . . .
H14A H 0.363427 0.312988 0.429957 0.118 Uiso 1 1 calc R U . . .
C15 C 0.39198(11) 0.1838(8) 0.52310(14) 0.108(2) Uani 1 1 d . . . . .
C16 C 0.36886(8) 0.1937(6) 0.38006(8) 0.0682(12) Uani 1 1 d . . . . .
C17 C 0.33954(9) 0.1451(6) 0.38763(10) 0.0818(14) Uani 1 1 d . . . . .
H17 H 0.336960 0.069893 0.402201 0.098 Uiso 1 1 calc R U . . .
C18 C 0.31457(9) 0.2064(6) 0.37394(10) 0.0813(14) Uani 1 1 d . . . . .
H18 H 0.294715 0.174427 0.379436 0.098 Uiso 1 1 calc R U . . .
C19 C 0.31789(8) 0.3152(5) 0.35201(9) 0.0669(11) Uani 1 1 d . . . . .
C20 C 0.34714(8) 0.3548(5) 0.34352(9) 0.0654(11) Uani 1 1 d . . . . .
H20 H 0.349883 0.425311 0.328022 0.079 Uiso 1 1 calc R U . . .
C21 C 0.37220(8) 0.2940(5) 0.35712(9) 0.0680(12) Uani 1 1 d . . . . .
H21 H 0.392061 0.321277 0.350664 0.082 Uiso 1 1 calc R U . . .
C22 C 0.29152(8) 0.3870(6) 0.33790(10) 0.0751(13) Uani 1 1 d . . . . .
C23 C 0.46799(7) 0.2048(5) 0.27786(8) 0.0569(10) Uani 1 1 d . . . . .
C24 C 0.44498(7) 0.2970(5) 0.28855(8) 0.0590(10) Uani 1 1 d . . . . .
H24 H 0.448691 0.355861 0.305772 0.071 Uiso 1 1 calc R U . . .
C25 C 0.41683(7) 0.3044(5) 0.27455(8) 0.0562(10) Uani 1 1 d . . . . .
H25 H 0.401393 0.366428 0.282522 0.067 Uiso 1 1 calc R U . . .
C26 C 0.41101(7) 0.2231(5) 0.24930(8) 0.0584(10) Uani 1 1 d . . . . .
C27 C 0.43362(7) 0.1279(5) 0.23838(8) 0.0599(10) Uani 1 1 d . . . . .
H27 H 0.429598 0.066888 0.221547 0.072 Uiso 1 1 calc R U . . .
C28 C 0.46195(7) 0.1236(5) 0.25235(8) 0.0597(10) Uani 1 1 d . . . . .
H28 H 0.477553 0.063330 0.244144 0.072 Uiso 1 1 calc R U . . .
C29 C 0.35568(7) 0.2019(5) 0.25249(8) 0.0595(10) Uani 1 1 d . . . . .
C029 C 0.60916(10) 0.1817(6) 0.09503(9) 0.0728(12) Uani 1 1 d . . . . .
C30 C 0.35795(8) 0.1108(5) 0.27749(8) 0.0591(10) Uani 1 1 d . . . . .
H30 H 0.377302 0.073841 0.283423 0.071 Uiso 1 1 calc R U . . .
C31 C 0.33244(8) 0.0741(5) 0.29360(9) 0.0627(10) Uani 1 1 d . . . . .
H31 H 0.334367 0.014294 0.310971 0.075 Uiso 1 1 calc R U . . .
C32 C 0.30367(8) 0.1234(5) 0.28479(9) 0.0643(11) Uani 1 1 d . . . . .
C33 C 0.30154(8) 0.2227(5) 0.26138(9) 0.0686(12) Uani 1 1 d . . . . .
H33 H 0.282277 0.263090 0.256166 0.082 Uiso 1 1 calc R U . . .
C34 C 0.32739(8) 0.2636(5) 0.24544(8) 0.0633(11) Uani 1 1 d . . . . .
H34 H 0.325827 0.333620 0.229709 0.076 Uiso 1 1 calc R U . . .
C35 C 0.27689(8) 0.0649(6) 0.30086(10) 0.0697(12) Uani 1 1 d . . . . .
C36 C 0.38112(8) 0.2410(5) 0.20307(8) 0.0611(10) Uani 1 1 d . . . . .
C37 C 0.35641(9) 0.1933(5) 0.18559(9) 0.0667(11) Uani 1 1 d . . . . .
H37 H 0.338727 0.154655 0.195045 0.080 Uiso 1 1 calc R U . . .
C38 C 0.35770(10) 0.2024(5) 0.15474(9) 0.0719(12) Uani 1 1 d . . . . .
H38 H 0.340780 0.169749 0.143222 0.086 Uiso 1 1 calc R U . . .
C39 C 0.38315(10) 0.2579(5) 0.14017(10) 0.0725(12) Uani 1 1 d . . . . .
C40 C 0.40738(10) 0.3105(5) 0.15726(9) 0.0707(12) Uani 1 1 d . . . . .
H40 H 0.424535 0.353910 0.147716 0.085 Uiso 1 1 calc R U . . .
C41 C 0.40642(9) 0.2993(5) 0.18794(9) 0.0639(11) Uani 1 1 d . . . . .
H41 H 0.423438 0.332167 0.199290 0.077 Uiso 1 1 calc R U . . .
C42 C 0.38519(11) 0.2736(6) 0.10678(11) 0.0818(14) Uani 1 1 d . . . . .
C43 C 0.52544(7) 0.1862(5) 0.27353(8) 0.0552(9) Uani 1 1 d . . . . .
C44 C 0.52736(8) 0.2623(5) 0.24641(8) 0.0580(10) Uani 1 1 d . . . . .
H44 H 0.510121 0.315653 0.239462 0.070 Uiso 1 1 calc R U . . .
C45 C 0.55375(8) 0.2619(5) 0.22939(9) 0.0630(11) Uani 1 1 d . . . . .
H45 H 0.554692 0.317689 0.211404 0.076 Uiso 1 1 calc R U . . .
C46 C 0.57889(7) 0.1801(5) 0.23851(8) 0.0582(10) Uani 1 1 d . . . . .
C47 C 0.57670(7) 0.0952(5) 0.26448(8) 0.0552(9) Uani 1 1 d . . . . .
H47 H 0.593341 0.035332 0.270578 0.066 Uiso 1 1 calc R U . . .
C48 C 0.55046(7) 0.0984(5) 0.28115(7) 0.0552(9) Uani 1 1 d . . . . .
H48 H 0.549209 0.038543 0.298568 0.066 Uiso 1 1 calc R U . . .
C49 C 0.60795(8) 0.1867(5) 0.19111(8) 0.0589(10) Uani 1 1 d . . . . .
C50 C 0.58404(8) 0.1231(5) 0.17450(9) 0.0641(11) Uani 1 1 d . . . . .
H50 H 0.567415 0.079463 0.184877 0.077 Uiso 1 1 calc R U . . .
C51 C 0.58410(8) 0.1224(5) 0.14379(8) 0.0602(10) Uani 1 1 d . . . . .
H51 H 0.567487 0.080074 0.133180 0.072 Uiso 1 1 calc R U . . .
C52 C 0.60853(8) 0.1838(5) 0.12800(8) 0.0623(10) Uani 1 1 d . . . . .
C53 C 0.63207(9) 0.2477(5) 0.14421(8) 0.0633(10) Uani 1 1 d . . . . .
H53 H 0.648762 0.290498 0.133812 0.076 Uiso 1 1 calc R U . . .
C54 C 0.63173(8) 0.2502(5) 0.17518(8) 0.0604(10) Uani 1 1 d . . . . .
H54 H 0.647983 0.296060 0.185713 0.072 Uiso 1 1 calc R U . . .
C55 C 0.63343(7) 0.2204(5) 0.23982(8) 0.0557(9) Uani 1 1 d . . . . .
C56 C 0.66216(8) 0.1670(5) 0.23272(9) 0.0628(11) Uani 1 1 d . . . . .
H56 H 0.664278 0.095887 0.217249 0.075 Uiso 1 1 calc R U . . .
C57 C 0.68782(8) 0.2158(5) 0.24788(9) 0.0644(11) Uani 1 1 d . . . . .
H57 H 0.707416 0.180630 0.242306 0.077 Uiso 1 1 calc R U . . .
C58 C 0.68491(8) 0.3164(5) 0.27131(8) 0.0611(10) Uani 1 1 d . . . . .
C59 C 0.65533(8) 0.3575(5) 0.28018(8) 0.0629(11) Uani 1 1 d . . . . .
H59 H 0.652778 0.417504 0.297445 0.075 Uiso 1 1 calc R U . . .
C60 C 0.63028(8) 0.3133(5) 0.26456(9) 0.0631(11) Uani 1 1 d . . . . .
H60 H 0.610590 0.345678 0.270519 0.076 Uiso 1 1 calc R U . . .
C61 C 0.71137(8) 0.3825(5) 0.28657(9) 0.0612(10) Uani 1 1 d . . . . .
C62 C 0.53039(7) 0.2312(5) 0.33913(8) 0.0570(10) Uani 1 1 d . . . . .
C63 C 0.54983(7) 0.3444(5) 0.33041(8) 0.0601(10) Uani 1 1 d . . . . .
H63 H 0.544082 0.406632 0.314252 0.072 Uiso 1 1 calc R U . . .
C64 C 0.57736(8) 0.3682(5) 0.34477(8) 0.0636(11) Uani 1 1 d . . . . .
H64 H 0.590364 0.445582 0.338325 0.076 Uiso 1 1 calc R U . . .
C65 C 0.58595(8) 0.2799(5) 0.36842(8) 0.0617(11) Uani 1 1 d . . . . .
C66 C 0.56651(8) 0.1691(5) 0.37827(9) 0.0669(12) Uani 1 1 d . . . . .
H66 H 0.572060 0.108549 0.394756 0.080 Uiso 1 1 calc R U . . .
C67 C 0.53873(8) 0.1481(5) 0.36362(8) 0.0599(10) Uani 1 1 d . . . . .
H67 H 0.525192 0.074312 0.370735 0.072 Uiso 1 1 calc R U . . .
C68 C 0.64104(8) 0.2427(6) 0.36698(8) 0.0664(12) Uani 1 1 d . . . . .
C69 C 0.63790(8) 0.1396(5) 0.34438(8) 0.0615(10) Uani 1 1 d . . . . .
H69 H 0.618145 0.107690 0.338534 0.074 Uiso 1 1 calc R U . . .
C70 C 0.66331(8) 0.0830(5) 0.33031(9) 0.0641(11) Uani 1 1 d . . . . .
H70 H 0.660978 0.012966 0.314671 0.077 Uiso 1 1 calc R U . . .
C71 C 0.69248(8) 0.1281(5) 0.33893(8) 0.0627(11) Uani 1 1 d . . . . .
C72 C 0.69532(8) 0.2358(6) 0.36068(9) 0.0729(13) Uani 1 1 d . . . . .
H72 H 0.715043 0.270016 0.366083 0.087 Uiso 1 1 calc R U . . .
C73 C 0.67008(8) 0.2943(6) 0.37462(9) 0.0756(13) Uani 1 1 d . . . . .
H73 H 0.672361 0.369117 0.389316 0.091 Uiso 1 1 calc R U . . .
C74 C 0.71921(8) 0.0584(6) 0.32431(9) 0.0673(11) Uani 1 1 d . . . . .
C75 C 0.61519(8) 0.3052(6) 0.41435(9) 0.0731(13) Uani 1 1 d . . . . .
C76 C 0.63399(9) 0.2142(7) 0.43150(10) 0.0874(16) Uani 1 1 d . . . . .
H76 H 0.647785 0.148824 0.421900 0.105 Uiso 1 1 calc R U . . .
C77 C 0.63256(10) 0.2192(8) 0.46252(10) 0.0999(19) Uani 1 1 d . . . . .
H77 H 0.645274 0.156734 0.474157 0.120 Uiso 1 1 calc R U . . .
C78 C 0.61266(9) 0.3148(7) 0.47651(10) 0.0828(15) Uani 1 1 d . . . . .
C79 C 0.59365(11) 0.4042(7) 0.45973(10) 0.0890(15) Uani 1 1 d . . . . .
H79 H 0.579655 0.468334 0.469410 0.107 Uiso 1 1 calc R U . . .
C80 C 0.59520(10) 0.3996(7) 0.42827(10) 0.0867(15) Uani 1 1 d . . . . .
H80 H 0.582426 0.461704 0.416618 0.104 Uiso 1 1 calc R U . . .
C81 C 0.61172(11) 0.3154(7) 0.50969(11) 0.0897(16) Uani 1 1 d . . . . .

loop_
_atom_site_aniso_label
_atom_site_aniso_U_11
_atom_site_aniso_U_22
_atom_site_aniso_U_33
_atom_site_aniso_U_23
_atom_site_aniso_U_13
_atom_site_aniso_U_12
O1 0.100(3) 0.238(6) 0.062(2) 0.023(3) -0.015(2) -0.016(3)
O2 0.102(3) 0.244(6) 0.065(2) -0.009(3) 0.000(2) 0.023(3)
O3 0.0435(14) 0.127(3) 0.099(2) 0.026(2) 0.0058(15) -0.0006(16)
O4 0.0502(15) 0.109(3) 0.080(2) 0.0176(19) 0.0046(14) -0.0014(15)
O5 0.0489(14) 0.114(3) 0.080(2) 0.0240(19) -0.0074(13) -0.0073(15)
O6 0.0388(12) 0.141(3) 0.082(2) 0.023(2) -0.0042(13) 0.0053(16)
O7 0.094(2) 0.178(4) 0.0563(19) -0.002(2) -0.0106(17) -0.017(2)
O8 0.086(2) 0.143(3) 0.0542(18) -0.0034(19) -0.0020(16) -0.009(2)
O9 0.0706(17) 0.135(3) 0.0427(15) 0.0034(18) 0.0007(13) -0.0198(18)
O10 0.0703(18) 0.158(3) 0.0508(16) 0.0059(19) 0.0095(14) -0.024(2)
O11 0.0376(12) 0.121(3) 0.082(2) -0.0189(18) 0.0012(13) 0.0051(15)
O12 0.0459(13) 0.103(2) 0.0578(16) -0.0041(16) -0.0005(12) -0.0008(14)
O13 0.0473(14) 0.111(2) 0.0688(18) -0.0162(18) -0.0063(13) 0.0001(15)
O14 0.0360(12) 0.132(3) 0.0693(18) -0.0096(18) -0.0014(12) -0.0030(15)
O15 0.091(2) 0.245(5) 0.0481(19) 0.004(3) 0.0013(18) 0.014(3)
O16 0.115(3) 0.164(4) 0.0542(19) -0.014(2) 0.0093(19) 0.013(3)
N1 0.0427(15) 0.124(3) 0.0438(17) 0.0051(18) 0.0029(13) -0.0065(17)
N2 0.0425(14) 0.098(3) 0.0436(17) -0.0072(16) -0.0040(12) 0.0065(16)
N3 0.0370(13) 0.095(2) 0.0429(16) 0.0020(16) 0.0049(12) 0.0010(15)
N4 0.0370(14) 0.128(3) 0.0463(18) -0.0138(19) -0.0040(12) -0.0041(17)
C1 0.0313(14) 0.089(3) 0.048(2) 0.002(2) 0.0012(13) -0.0012(16)
C2 0.0319(14) 0.081(3) 0.0453(19) 0.0000(18) -0.0010(13) 0.0016(16)
C3 0.0327(15) 0.092(3) 0.0444(19) -0.0026(19) 0.0005(13) -0.0004(17)
C4 0.0377(16) 0.111(4) 0.043(2) -0.002(2) 0.0005(14) -0.0085(19)
C5 0.0425(17) 0.113(4) 0.044(2) -0.009(2) 0.0030(15) -0.007(2)
C6 0.0427(17) 0.107(3) 0.045(2) 0.012(2) 0.0011(15) -0.005(2)
C7 0.0406(17) 0.096(3) 0.049(2) 0.002(2) -0.0005(15) -0.0113(19)
C8 0.0471(18) 0.089(3) 0.045(2) -0.0024(19) 0.0014(15) -0.0039(19)
C9 0.059(2) 0.128(4) 0.048(2) 0.004(3) 0.0070(19) -0.028(3)
C10 0.073(3) 0.163(6) 0.057(3) 0.011(3) -0.005(2) -0.018(3)
C11 0.069(3) 0.151(5) 0.085(4) 0.030(3) -0.009(3) -0.015(3)
C12 0.055(2) 0.162(6) 0.074(3) -0.013(3) 0.000(2) -0.010(3)
C13 0.083(3) 0.179(7) 0.071(3) -0.003(4) 0.004(3) -0.009(4)
C14 0.087(3) 0.154(5) 0.055(3) -0.008(3) 0.013(2) -0.019(3)
C15 0.055(3) 0.176(6) 0.095(4) -0.010(4) 0.017(3) 0.001(3)
C16 0.0452(18) 0.115(4) 0.045(2) -0.001(2) 0.0058(16) 0.002(2)
C17 0.045(2) 0.130(4) 0.070(3) 0.017(3) 0.0078(19) -0.004(2)
C18 0.047(2) 0.122(4) 0.076(3) 0.015(3) 0.0120(19) -0.004(2)
C19 0.0457(19) 0.093(3) 0.062(2) 0.003(2) 0.0050(17) -0.001(2)
C20 0.0501(19) 0.088(3) 0.058(2) -0.001(2) 0.0107(17) -0.005(2)
C21 0.0395(17) 0.111(4) 0.054(2) -0.001(2) 0.0052(16) -0.006(2)
C22 0.0408(18) 0.112(4) 0.072(3) 0.004(3) 0.0062(18) -0.004(2)
C23 0.0358(15) 0.091(3) 0.0442(19) 0.0050(19) 0.0012(14) 0.0034(17)
C24 0.0376(16) 0.091(3) 0.048(2) -0.006(2) -0.0022(14) 0.0044(18)
C25 0.0386(16) 0.083(3) 0.047(2) -0.0018(19) -0.0018(14) 0.0064(17)
C26 0.0394(16) 0.090(3) 0.046(2) 0.001(2) -0.0031(14) 0.0045(18)
C27 0.0409(17) 0.092(3) 0.047(2) -0.007(2) 0.0021(15) 0.0066(18)
C28 0.0375(16) 0.095(3) 0.047(2) -0.003(2) -0.0017(14) 0.0095(18)
C29 0.0386(16) 0.088(3) 0.052(2) -0.006(2) -0.0029(15) -0.0027(18)
C029 0.061(2) 0.114(4) 0.044(2) 0.002(2) 0.0027(18) 0.001(2)
C30 0.0419(17) 0.090(3) 0.045(2) 0.002(2) -0.0048(15) 0.0050(18)
C31 0.0414(17) 0.093(3) 0.054(2) 0.003(2) -0.0013(15) 0.0010(19)
C32 0.0416(17) 0.098(3) 0.054(2) 0.005(2) -0.0070(16) 0.0044(19)
C33 0.0399(17) 0.103(3) 0.063(2) 0.004(2) -0.0040(17) 0.008(2)
C34 0.0475(18) 0.094(3) 0.048(2) 0.008(2) -0.0070(16) 0.006(2)
C35 0.0399(18) 0.098(3) 0.072(3) -0.002(3) -0.0017(18) 0.004(2)
C36 0.0472(18) 0.087(3) 0.049(2) 0.003(2) -0.0058(16) 0.0067(19)
C37 0.058(2) 0.088(3) 0.055(2) -0.004(2) -0.0124(18) 0.007(2)
C38 0.069(3) 0.090(3) 0.056(2) -0.003(2) -0.018(2) 0.011(2)
C39 0.071(3) 0.092(3) 0.055(2) -0.008(2) -0.005(2) 0.009(2)
C40 0.070(2) 0.092(3) 0.050(2) -0.009(2) 0.0032(19) 0.006(2)
C41 0.057(2) 0.086(3) 0.049(2) -0.005(2) -0.0038(17) 0.001(2)
C42 0.069(3) 0.108(4) 0.068(3) -0.016(3) -0.013(2) -0.001(3)
C43 0.0378(15) 0.082(3) 0.0455(19) 0.0007(18) 0.0009(14) -0.0027(17)
C44 0.0390(16) 0.083(3) 0.052(2) 0.0048(19) 0.0000(15) 0.0031(18)
C45 0.0488(18) 0.093(3) 0.048(2) 0.009(2) 0.0045(16) 0.011(2)
C46 0.0375(16) 0.090(3) 0.047(2) 0.0047(19) 0.0015(14) -0.0011(18)
C47 0.0391(16) 0.085(3) 0.0418(19) 0.0043(18) 0.0013(14) 0.0038(17)
C48 0.0384(16) 0.089(3) 0.0379(18) 0.0049(18) -0.0016(13) 0.0005(17)
C49 0.0473(18) 0.087(3) 0.043(2) 0.0044(19) 0.0059(15) 0.0026(19)
C50 0.0504(19) 0.090(3) 0.051(2) 0.002(2) 0.0005(16) -0.004(2)
C51 0.0498(19) 0.081(3) 0.050(2) 0.0053(19) 0.0002(16) -0.0068(19)
C52 0.0530(19) 0.089(3) 0.045(2) -0.001(2) 0.0029(16) 0.005(2)
C53 0.055(2) 0.088(3) 0.047(2) 0.003(2) 0.0111(17) 0.000(2)
C54 0.0493(18) 0.082(3) 0.050(2) -0.0021(19) 0.0063(16) 0.0023(19)
C55 0.0430(17) 0.080(3) 0.044(2) 0.0035(18) 0.0045(14) 0.0001(17)
C56 0.0403(17) 0.092(3) 0.056(2) 0.002(2) 0.0037(15) -0.0006(19)
C57 0.0447(18) 0.095(3) 0.053(2) 0.001(2) 0.0022(16) 0.005(2)
C58 0.0395(16) 0.096(3) 0.048(2) 0.001(2) -0.0009(15) 0.0001(19)
C59 0.0513(19) 0.091(3) 0.046(2) 0.003(2) 0.0051(16) 0.001(2)
C60 0.0397(17) 0.092(3) 0.057(2) 0.002(2) 0.0033(16) -0.0034(19)
C61 0.0442(18) 0.090(3) 0.049(2) 0.007(2) 0.0031(16) 0.0038(19)
C62 0.0348(15) 0.093(3) 0.0437(19) 0.0027(19) 0.0022(14) 0.0003(17)
C63 0.0417(17) 0.097(3) 0.0413(19) -0.0025(19) -0.0025(14) -0.0017(19)
C64 0.0415(17) 0.107(3) 0.042(2) -0.004(2) 0.0053(15) -0.014(2)
C65 0.0411(17) 0.099(3) 0.045(2) -0.003(2) -0.0005(15) -0.0035(19)
C66 0.0415(17) 0.110(4) 0.049(2) 0.007(2) -0.0040(15) 0.000(2)
C67 0.0411(16) 0.091(3) 0.048(2) 0.005(2) 0.0000(15) -0.0068(18)
C68 0.0421(17) 0.113(4) 0.045(2) 0.001(2) 0.0022(15) 0.005(2)
C69 0.0392(17) 0.097(3) 0.048(2) -0.004(2) -0.0040(15) -0.0070(19)
C70 0.0406(17) 0.098(3) 0.054(2) 0.000(2) -0.0040(16) -0.0026(19)
C71 0.0415(17) 0.099(3) 0.047(2) 0.002(2) -0.0012(15) -0.0055(19)
C72 0.0373(17) 0.129(4) 0.053(2) -0.008(2) 0.0005(15) -0.010(2)
C73 0.0406(18) 0.133(4) 0.053(2) -0.019(2) -0.0004(16) -0.007(2)
C74 0.0395(17) 0.104(4) 0.058(2) 0.000(2) -0.0022(16) -0.006(2)
C75 0.0392(17) 0.126(4) 0.054(2) -0.003(2) 0.0004(16) -0.010(2)
C76 0.052(2) 0.151(5) 0.059(3) -0.004(3) -0.0013(19) 0.010(3)
C77 0.063(2) 0.192(6) 0.045(2) -0.003(3) 0.000(2) 0.019(3)
C78 0.056(2) 0.144(5) 0.048(2) -0.008(3) 0.0016(19) -0.007(3)
C79 0.079(3) 0.132(5) 0.056(3) -0.011(3) 0.004(2) 0.004(3)
C80 0.064(2) 0.141(5) 0.055(3) -0.002(3) -0.002(2) 0.006(3)
C81 0.059(2) 0.156(5) 0.054(3) -0.007(3) -0.003(2) 0.001(3)

loop_
_atom_type_symbol
_atom_type_description
_atom_type_scat_dispersion_real
_atom_type_scat_dispersion_imag
_atom_type_scat_source
C C 0.0181 0.0091 'International Tables Vol C Tables 4.2.6.8 and 6.1.1.4'
H H 0.0000 0.0000 'International Tables Vol C Tables 4.2.6.8 and 6.1.1.4'
N N 0.0311 0.0180 'International Tables Vol C Tables 4.2.6.8 and 6.1.1.4'
O O 0.0492 0.0322 'International Tables Vol C Tables 4.2.6.8 and 6.1.1.4'

loop_
_geom_angle_atom_site_label_1
_geom_angle_atom_site_label_2
_geom_angle_atom_site_label_3
_geom_angle
_geom_angle_site_symmetry_1
_geom_angle_site_symmetry_3
_geom_angle_publ_flag
C15 O1 H1 109.5 . . ?
C22 O3 H3 109.5 . . ?
C35 O6 H6 109.5 . . ?
C42 O7 H7 109.5 . . ?
C029 O9 H9 109.5 . . ?
C61 O11 H11 109.5 . . ?
C74 O14 H14 109.5 . . ?
C81 O15 H15 109.5 . . ?
C9 N1 C6 118.4(3) . . ?
C16 N1 C6 116.1(3) . . ?
C16 N1 C9 118.3(3) . . ?
C29 N2 C26 117.0(3) . . ?
C36 N2 C26 118.6(3) . . ?
C36 N2 C29 123.3(3) . . ?
C49 N3 C46 120.7(3) . . ?
C49 N3 C55 121.2(3) . . ?
C55 N3 C46 116.3(3) . . ?
C68 N4 C65 117.8(3) . . ?
C68 N4 C75 120.0(3) . . ?
C75 N4 C65 116.3(3) . . ?
C2 C1 C3 122.7(3) . . ?
C2 C1 C62 122.5(3) . . ?
C3 C1 C62 114.8(3) . . ?
C1 C2 C23 121.6(3) . . ?
C1 C2 C43 121.7(3) . . ?
C43 C2 C23 116.7(3) . . ?
C4 C3 C1 121.3(3) . . ?
C4 C3 C8 117.6(3) . . ?
C8 C3 C1 121.1(3) . . ?
C3 C4 H4 119.2 . . ?
C3 C4 C5 121.6(4) . . ?
C5 C4 H4 119.2 . . ?
C4 C5 H5 120.5 . . ?
C6 C5 C4 119.0(4) . . ?
C6 C5 H5 120.5 . . ?
C5 C6 N1 120.3(4) . . ?
C7 C6 N1 119.6(4) . . ?
C7 C6 C5 119.8(3) . . ?
C6 C7 H7A 119.9 . . ?
C8 C7 C6 120.3(4) . . ?
C8 C7 H7A 119.9 . . ?
C3 C8 H8 119.2 . . ?
C7 C8 C3 121.5(4) . . ?
C7 C8 H8 119.2 . . ?
C10 C9 N1 120.0(5) . . ?
C10 C9 C14 120.6(5) . . ?
C14 C9 N1 119.4(5) . . ?
C9 C10 H10 121.1 . . ?
C9 C10 C11 117.8(6) . . ?
C11 C10 H10 121.1 . . ?
C10 C11 H11A 121.5 . . ?
C12 C11 C10 117.0(5) . . ?
C12 C11 H11A 121.5 . . ?
C11 C12 C15 116.0(5) . . ?
C13 C12 C11 124.8(5) . . ?
C13 C12 C15 119.1(6) . . ?
C12 C13 H13 120.9 . . ?
C12 C13 C14 118.1(6) . . ?
C14 C13 H13 120.9 . . ?
C9 C14 H14A 119.2 . . ?
C13 C14 C9 121.5(6) . . ?
C13 C14 H14A 119.2 . . ?
O1 C15 C12 114.7(5) . . ?
O2 C15 O1 127.1(6) . . ?
O2 C15 C12 118.2(6) . . ?
C17 C16 N1 119.5(4) . . ?
C21 C16 N1 121.5(3) . . ?
C21 C16 C17 119.0(4) . . ?
C16 C17 H17 120.1 . . ?
C18 C17 C16 119.8(5) . . ?
C18 C17 H17 120.1 . . ?
C17 C18 H18 119.5 . . ?
C17 C18 C19 121.0(4) . . ?
C19 C18 H18 119.5 . . ?
C18 C19 C22 122.1(4) . . ?
C20 C19 C18 118.1(4) . . ?
C20 C19 C22 119.7(4) . . ?
C19 C20 H20 119.5 . . ?
C21 C20 C19 121.1(4) . . ?
C21 C20 H20 119.5 . . ?
C16 C21 H21 119.7 . . ?
C20 C21 C16 120.6(3) . . ?
C20 C21 H21 119.7 . . ?
O3 C22 C19 116.2(4) . . ?
O4 C22 O3 122.7(4) . . ?
O4 C22 C19 121.1(4) . . ?
C24 C23 C2 121.1(3) . . ?
C28 C23 C2 121.3(3) . . ?
C28 C23 C24 117.6(3) . . ?
C23 C24 H24 119.4 . . ?
C25 C24 C23 121.3(4) . . ?
C25 C24 H24 119.4 . . ?
C24 C25 H25 119.7 . . ?
C26 C25 C24 120.7(3) . . ?
C26 C25 H25 119.7 . . ?
C25 C26 N2 120.7(3) . . ?
C25 C26 C27 119.1(3) . . ?
C27 C26 N2 120.1(3) . . ?
C26 C27 H27 120.2 . . ?
C28 C27 C26 119.5(4) . . ?
C28 C27 H27 120.2 . . ?
C23 C28 C27 121.7(3) . . ?
C23 C28 H28 119.2 . . ?
C27 C28 H28 119.2 . . ?
C30 C29 N2 120.1(3) . . ?
C30 C29 C34 118.8(3) . . ?
C34 C29 N2 121.1(4) . . ?
O9 C029 O10 123.7(4) . . ?
O9 C029 C52 119.1(4) . . ?
O10 C029 C52 117.2(4) . . ?
C29 C30 H30 119.8 . . ?
C31 C30 C29 120.4(3) . . ?
C31 C30 H30 119.8 . . ?
C30 C31 H31 119.6 . . ?
C30 C31 C32 120.8(4) . . ?
C32 C31 H31 119.6 . . ?
C31 C32 C35 117.8(4) . . ?
C33 C32 C31 118.9(4) . . ?
C33 C32 C35 123.3(3) . . ?
C32 C33 H33 119.8 . . ?
C32 C33 C34 120.4(3) . . ?
C34 C33 H33 119.8 . . ?
C29 C34 H34 119.9 . . ?
C33 C34 C29 120.2(4) . . ?
C33 C34 H34 119.9 . . ?
O5 C35 O6 123.9(4) . . ?
O5 C35 C32 120.3(3) . . ?
O6 C35 C32 115.7(4) . . ?
C37 C36 N2 123.6(4) . . ?
C41 C36 N2 119.0(3) . . ?
C41 C36 C37 117.4(4) . . ?
C36 C37 H37 119.9 . . ?
C38 C37 C36 120.3(4) . . ?
C38 C37 H37 119.9 . . ?
C37 C38 H38 119.3 . . ?
C37 C38 C39 121.5(4) . . ?
C39 C38 H38 119.3 . . ?
C38 C39 C40 118.9(4) . . ?
C38 C39 C42 123.3(4) . . ?
C40 C39 C42 117.8(4) . . ?
C39 C40 H40 120.1 . . ?
C41 C40 C39 119.8(4) . . ?
C41 C40 H40 120.1 . . ?
C36 C41 H41 118.9 . . ?
C40 C41 C36 122.1(4) . . ?
C40 C41 H41 118.9 . . ?
O7 C42 C39 113.5(5) . . ?
O8 C42 O7 124.2(5) . . ?
O8 C42 C39 122.3(4) . . ?
C44 C43 C2 121.9(3) . . ?
C44 C43 C48 116.5(3) . . ?
C48 C43 C2 121.6(3) . . ?
C43 C44 H44 119.2 . . ?
C45 C44 C43 121.6(3) . . ?
C45 C44 H44 119.2 . . ?
C44 C45 H45 119.9 . . ?
C44 C45 C46 120.3(4) . . ?
C46 C45 H45 119.9 . . ?
C45 C46 N3 122.3(3) . . ?
C45 C46 C47 118.9(3) . . ?
C47 C46 N3 118.8(3) . . ?
C46 C47 H47 120.1 . . ?
C48 C47 C46 119.8(3) . . ?
C48 C47 H47 120.1 . . ?
C43 C48 H48 118.7 . . ?
C47 C48 C43 122.6(3) . . ?
C47 C48 H48 118.7 . . ?
C50 C49 N3 120.2(3) . . ?
C54 C49 N3 122.3(3) . . ?
C54 C49 C50 117.5(3) . . ?
C49 C50 H50 119.1 . . ?
C51 C50 C49 121.8(4) . . ?
C51 C50 H50 119.1 . . ?
C50 C51 H51 119.9 . . ?
C50 C51 C52 120.2(4) . . ?
C52 C51 H51 119.9 . . ?
C51 C52 C029 120.9(4) . . ?
C53 C52 C029 120.8(4) . . ?
C53 C52 C51 118.3(3) . . ?
C52 C53 H53 119.3 . . ?
C54 C53 C52 121.3(4) . . ?
C54 C53 H53 119.3 . . ?
C49 C54 H54 119.6 . . ?
C53 C54 C49 120.9(4) . . ?
C53 C54 H54 119.6 . . ?
C56 C55 N3 122.0(4) . . ?
C56 C55 C60 118.8(3) . . ?
C60 C55 N3 119.2(3) . . ?
C55 C56 H56 119.5 . . ?
C57 C56 C55 121.0(4) . . ?
C57 C56 H56 119.5 . . ?
C56 C57 H57 120.0 . . ?
C56 C57 C58 120.1(3) . . ?
C58 C57 H57 120.0 . . ?
C57 C58 C59 118.0(3) . . ?
C57 C58 C61 122.8(3) . . ?
C59 C58 C61 119.2(4) . . ?
C58 C59 H59 119.3 . . ?
C60 C59 C58 121.4(4) . . ?
C60 C59 H59 119.3 . . ?
C55 C60 H60 119.9 . . ?
C59 C60 C55 120.2(3) . . ?
C59 C60 H60 119.9 . . ?
O11 C61 C58 115.3(4) . . ?
O12 C61 O11 123.1(4) . . ?
O12 C61 C58 121.6(3) . . ?
C63 C62 C1 122.3(3) . . ?
C67 C62 C1 120.0(3) . . ?
C67 C62 C63 117.7(3) . . ?
C62 C63 H63 119.3 . . ?
C64 C63 C62 121.4(4) . . ?
C64 C63 H63 119.3 . . ?
C63 C64 H64 119.9 . . ?
C65 C64 C63 120.1(4) . . ?
C65 C64 H64 119.9 . . ?
C64 C65 N4 120.9(4) . . ?
C64 C65 C66 119.7(3) . . ?
C66 C65 N4 119.3(4) . . ?
C65 C66 H66 120.5 . . ?
C65 C66 C67 119.1(4) . . ?
C67 C66 H66 120.5 . . ?
C62 C67 C66 121.9(4) . . ?
C62 C67 H67 119.1 . . ?
C66 C67 H67 119.1 . . ?
C69 C68 N4 120.7(3) . . ?
C69 C68 C73 119.7(3) . . ?
C73 C68 N4 119.7(4) . . ?
C68 C69 H69 119.9 . . ?
C70 C69 C68 120.3(3) . . ?
C70 C69 H69 119.9 . . ?
C69 C70 H70 119.8 . . ?
C69 C70 C71 120.4(4) . . ?
C71 C70 H70 119.8 . . ?
C70 C71 C74 118.5(4) . . ?
C72 C71 C70 118.9(4) . . ?
C72 C71 C74 122.6(3) . . ?
C71 C72 H72 119.4 . . ?
C73 C72 C71 121.2(4) . . ?
C73 C72 H72 119.4 . . ?
C68 C73 H73 120.2 . . ?
C72 C73 C68 119.5(4) . . ?
C72 C73 H73 120.2 . . ?
O13 C74 O14 122.9(4) . . ?
O13 C74 C71 121.7(3) . . ?
O14 C74 C71 115.4(4) . . ?
C76 C75 N4 121.2(4) . . ?
C80 C75 N4 118.8(4) . . ?
C80 C75 C76 119.9(4) . . ?
C75 C76 H76 120.0 . . ?
C77 C76 C75 120.1(5) . . ?
C77 C76 H76 120.0 . . ?
C76 C77 H77 120.0 . . ?
C78 C77 C76 120.0(5) . . ?
C78 C77 H77 120.0 . . ?
C77 C78 C79 120.4(4) . . ?
C77 C78 C81 118.2(5) . . ?
C79 C78 C81 121.4(5) . . ?
C78 C79 H79 120.2 . . ?
C78 C79 C80 119.5(5) . . ?
C80 C79 H79 120.2 . . ?
C75 C80 C79 120.0(5) . . ?
C75 C80 H80 120.0 . . ?
C79 C80 H80 120.0 . . ?
O15 C81 O16 122.3(5) . . ?
O15 C81 C78 120.0(5) . . ?
O16 C81 C78 117.7(5) . . ?

loop_
_geom_bond_atom_site_label_1
_geom_bond_atom_site_label_2
_geom_bond_distance
_geom_bond_site_symmetry_2
_geom_bond_publ_flag
O1 H1 0.8400 . ?
O1 C15 1.252(7) . ?
O2 C15 1.219(7) . ?
O3 H3 0.8400 . ?
O3 C22 1.302(5) . ?
O4 C22 1.247(5) . ?
O5 C35 1.252(5) . ?
O6 H6 0.8400 . ?
O6 C35 1.296(5) . ?
O7 H7 0.8400 . ?
O7 C42 1.295(5) . ?
O8 C42 1.224(6) . ?
O9 H9 0.8400 . ?
O9 C029 1.243(5) . ?
O10 C029 1.288(5) . ?
O11 H11 0.8400 . ?
O11 C61 1.301(4) . ?
O12 C61 1.246(5) . ?
O13 C74 1.241(5) . ?
O14 H14 0.8400 . ?
O14 C74 1.301(4) . ?
O15 H15 0.8400 . ?
O15 C81 1.230(6) . ?
O16 C81 1.294(6) . ?
N1 C6 1.433(4) . ?
N1 C9 1.412(5) . ?
N1 C16 1.411(5) . ?
N2 C26 1.436(4) . ?
N2 C29 1.424(5) . ?
N2 C36 1.412(5) . ?
N3 C46 1.432(4) . ?
N3 C49 1.409(5) . ?
N3 C55 1.417(4) . ?
N4 C65 1.431(4) . ?
N4 C68 1.418(5) . ?
N4 C75 1.427(5) . ?
C1 C2 1.371(5) . ?
C1 C3 1.484(4) . ?
C1 C62 1.486(4) . ?
C2 C23 1.498(4) . ?
C2 C43 1.477(4) . ?
C3 C4 1.388(5) . ?
C3 C8 1.390(5) . ?
C4 H4 0.9500 . ?
C4 C5 1.395(5) . ?
C5 H5 0.9500 . ?
C5 C6 1.385(6) . ?
C6 C7 1.383(6) . ?
C7 H7A 0.9500 . ?
C7 C8 1.371(5) . ?
C8 H8 0.9500 . ?
C9 C10 1.368(7) . ?
C9 C14 1.412(7) . ?
C10 H10 0.9500 . ?
C10 C11 1.462(7) . ?
C11 H11A 0.9500 . ?
C11 C12 1.414(8) . ?
C12 C13 1.306(8) . ?
C12 C15 1.554(8) . ?
C13 H13 0.9500 . ?
C13 C14 1.389(7) . ?
C14 H14A 0.9500 . ?
C16 C17 1.401(5) . ?
C16 C21 1.378(6) . ?
C17 H17 0.9500 . ?
C17 C18 1.372(6) . ?
C18 H18 0.9500 . ?
C18 C19 1.398(6) . ?
C19 C20 1.385(5) . ?
C19 C22 1.469(6) . ?
C20 H20 0.9500 . ?
C20 C21 1.372(6) . ?
C21 H21 0.9500 . ?
C23 C24 1.396(5) . ?
C23 C28 1.382(5) . ?
C24 H24 0.9500 . ?
C24 C25 1.385(4) . ?
C25 H25 0.9500 . ?
C25 C26 1.371(5) . ?
C26 C27 1.403(5) . ?
C27 H27 0.9500 . ?
C27 C28 1.390(5) . ?
C28 H28 0.9500 . ?
C29 C30 1.393(5) . ?
C29 C34 1.397(5) . ?
C029 C52 1.471(5) . ?
C30 H30 0.9500 . ?
C30 C31 1.371(5) . ?
C31 H31 0.9500 . ?
C31 C32 1.396(5) . ?
C32 C33 1.383(6) . ?
C32 C35 1.475(6) . ?
C33 H33 0.9500 . ?
C33 C34 1.389(5) . ?
C34 H34 0.9500 . ?
C36 C37 1.403(5) . ?
C36 C41 1.402(5) . ?
C37 H37 0.9500 . ?
C37 C38 1.380(6) . ?
C38 H38 0.9500 . ?
C38 C39 1.387(6) . ?
C39 C40 1.392(6) . ?
C39 C42 1.499(7) . ?
C40 H40 0.9500 . ?
C40 C41 1.373(5) . ?
C41 H41 0.9500 . ?
C43 C44 1.396(5) . ?
C43 C48 1.398(5) . ?
C44 H44 0.9500 . ?
C44 C45 1.384(5) . ?
C45 H45 0.9500 . ?
C45 C46 1.390(5) . ?
C46 C47 1.395(5) . ?
C47 H47 0.9500 . ?
C47 C48 1.370(4) . ?
C48 H48 0.9500 . ?
C49 C50 1.408(5) . ?
C49 C54 1.387(5) . ?
C50 H50 0.9500 . ?
C50 C51 1.370(5) . ?
C51 H51 0.9500 . ?
C51 C52 1.398(5) . ?
C52 C53 1.388(6) . ?
C53 H53 0.9500 . ?
C53 C54 1.382(5) . ?
C54 H54 0.9500 . ?
C55 C56 1.386(5) . ?
C55 C60 1.397(5) . ?
C56 H56 0.9500 . ?
C56 C57 1.386(5) . ?
C57 H57 0.9500 . ?
C57 C58 1.395(6) . ?
C58 C59 1.406(5) . ?
C58 C61 1.474(5) . ?
C59 H59 0.9500 . ?
C59 C60 1.362(5) . ?
C60 H60 0.9500 . ?
C62 C63 1.392(6) . ?
C62 C67 1.378(5) . ?
C63 H63 0.9500 . ?
C63 C64 1.384(5) . ?
C64 H64 0.9500 . ?
C64 C65 1.378(6) . ?
C65 C66 1.391(6) . ?
C66 H66 0.9500 . ?
C66 C67 1.395(5) . ?
C67 H67 0.9500 . ?
C68 C69 1.383(6) . ?
C68 C73 1.399(5) . ?
C69 H69 0.9500 . ?
C69 C70 1.379(5) . ?
C70 H70 0.9500 . ?
C70 C71 1.397(5) . ?
C71 C72 1.384(6) . ?
C71 C74 1.484(6) . ?
C72 H72 0.9500 . ?
C72 C73 1.376(5) . ?
C73 H73 0.9500 . ?
C75 C76 1.396(7) . ?
C75 C80 1.375(6) . ?
C76 H76 0.9500 . ?
C76 C77 1.385(6) . ?
C77 H77 0.9500 . ?
C77 C78 1.381(7) . ?
C78 C79 1.384(7) . ?
C78 C81 1.481(6) . ?
C79 H79 0.9500 . ?
C79 C80 1.406(6) . ?
C80 H80 0.9500 . ?

loop_
_geom_torsion_atom_site_label_1
_geom_torsion_atom_site_label_2
_geom_torsion_atom_site_label_3
_geom_torsion_atom_site_label_4
_geom_torsion
_geom_torsion_site_symmetry_1
_geom_torsion_site_symmetry_2
_geom_torsion_site_symmetry_3
_geom_torsion_site_symmetry_4
_geom_torsion_publ_flag
O9 C029 C52 C51 -3.9(7) . . . . ?
O9 C029 C52 C53 176.6(4) . . . . ?
O10 C029 C52 C51 176.6(4) . . . . ?
O10 C029 C52 C53 -3.0(7) . . . . ?
N1 C6 C7 C8 172.3(4) . . . . ?
N1 C9 C10 C11 178.1(4) . . . . ?
N1 C9 C14 C13 179.4(5) . . . . ?
N1 C16 C17 C18 176.1(4) . . . . ?
N1 C16 C21 C20 -176.1(4) . . . . ?
N2 C26 C27 C28 178.5(4) . . . . ?
N2 C29 C30 C31 -175.6(4) . . . . ?
N2 C29 C34 C33 173.9(4) . . . . ?
N2 C36 C37 C38 -178.0(4) . . . . ?
N2 C36 C41 C40 179.2(4) . . . . ?
N3 C46 C47 C48 175.3(4) . . . . ?
N3 C49 C50 C51 -179.2(4) . . . . ?
N3 C49 C54 C53 178.2(4) . . . . ?
N3 C55 C56 C57 173.4(4) . . . . ?
N3 C55 C60 C59 -175.8(4) . . . . ?
N4 C65 C66 C67 -176.9(4) . . . . ?
N4 C68 C69 C70 -177.5(4) . . . . ?
N4 C68 C73 C72 176.8(4) . . . . ?
N4 C75 C76 C77 -176.9(5) . . . . ?
N4 C75 C80 C79 176.7(4) . . . . ?
C1 C2 C23 C24 38.2(6) . . . . ?
C1 C2 C23 C28 -143.2(4) . . . . ?
C1 C2 C43 C44 -141.2(4) . . . . ?
C1 C2 C43 C48 39.2(6) . . . . ?
C1 C3 C4 C5 174.8(4) . . . . ?
C1 C3 C8 C7 -174.8(4) . . . . ?
C1 C62 C63 C64 -179.1(4) . . . . ?
C1 C62 C67 C66 178.4(4) . . . . ?
C2 C1 C3 C4 -137.3(4) . . . . ?
C2 C1 C3 C8 42.1(6) . . . . ?
C2 C1 C62 C63 46.7(6) . . . . ?
C2 C1 C62 C67 -135.8(4) . . . . ?
C2 C23 C24 C25 -179.8(4) . . . . ?
C2 C23 C28 C27 178.7(4) . . . . ?
C2 C43 C44 C45 174.4(4) . . . . ?
C2 C43 C48 C47 -175.0(4) . . . . ?
C3 C1 C2 C23 16.2(6) . . . . ?
C3 C1 C2 C43 -165.1(4) . . . . ?
C3 C1 C62 C63 -134.1(4) . . . . ?
C3 C1 C62 C67 43.4(5) . . . . ?
C3 C4 C5 C6 1.6(6) . . . . ?
C4 C3 C8 C7 4.7(6) . . . . ?
C4 C5 C6 N1 -172.2(4) . . . . ?
C4 C5 C6 C7 1.4(6) . . . . ?
C5 C6 C7 C8 -1.3(6) . . . . ?
C6 N1 C9 C10 -51.1(6) . . . . ?
C6 N1 C9 C14 127.9(5) . . . . ?
C6 N1 C16 C17 156.1(4) . . . . ?
C6 N1 C16 C21 -22.3(6) . . . . ?
C6 C7 C8 C3 -1.8(6) . . . . ?
C8 C3 C4 C5 -4.6(6) . . . . ?
C9 N1 C6 C5 -48.0(6) . . . . ?
C9 N1 C6 C7 138.4(4) . . . . ?
C9 N1 C16 C17 -54.0(6) . . . . ?
C9 N1 C16 C21 127.5(5) . . . . ?
C9 C10 C11 C12 2.2(7) . . . . ?
C10 C9 C14 C13 -1.6(8) . . . . ?
C10 C11 C12 C13 -1.1(9) . . . . ?
C10 C11 C12 C15 175.9(5) . . . . ?
C11 C12 C13 C14 -1.3(10) . . . . ?
C11 C12 C15 O1 14.9(8) . . . . ?
C11 C12 C15 O2 -167.5(6) . . . . ?
C12 C13 C14 C9 2.7(9) . . . . ?
C13 C12 C15 O1 -167.9(6) . . . . ?
C13 C12 C15 O2 9.7(9) . . . . ?
C14 C9 C10 C11 -0.9(7) . . . . ?
C15 C12 C13 C14 -178.2(5) . . . . ?
C16 N1 C6 C5 101.8(5) . . . . ?
C16 N1 C6 C7 -71.8(5) . . . . ?
C16 N1 C9 C10 159.8(5) . . . . ?
C16 N1 C9 C14 -21.2(6) . . . . ?
C16 C17 C18 C19 1.3(8) . . . . ?
C17 C16 C21 C20 5.4(7) . . . . ?
C17 C18 C19 C20 2.8(7) . . . . ?
C17 C18 C19 C22 -177.4(5) . . . . ?
C18 C19 C20 C21 -2.8(7) . . . . ?
C18 C19 C22 O3 -2.2(7) . . . . ?
C18 C19 C22 O4 176.8(5) . . . . ?
C19 C20 C21 C16 -1.3(7) . . . . ?
C20 C19 C22 O3 177.5(4) . . . . ?
C20 C19 C22 O4 -3.4(7) . . . . ?
C21 C16 C17 C18 -5.3(7) . . . . ?
C22 C19 C20 C21 177.4(4) . . . . ?
C23 C2 C43 C44 37.6(6) . . . . ?
C23 C2 C43 C48 -142.1(4) . . . . ?
C23 C24 C25 C26 -1.4(6) . . . . ?
C24 C23 C28 C27 -2.7(6) . . . . ?
C24 C25 C26 N2 -179.6(4) . . . . ?
C24 C25 C26 C27 2.3(6) . . . . ?
C25 C26 C27 C28 -3.4(6) . . . . ?
C26 N2 C29 C30 -27.1(6) . . . . ?
C26 N2 C29 C34 152.7(4) . . . . ?
C26 N2 C36 C37 154.1(4) . . . . ?
C26 N2 C36 C41 -24.9(6) . . . . ?
C26 C27 C28 C23 3.7(6) . . . . ?
C28 C23 C24 C25 1.5(6) . . . . ?
C29 N2 C26 C25 -55.0(5) . . . . ?
C29 N2 C26 C27 123.2(4) . . . . ?
C29 N2 C36 C37 -13.9(6) . . . . ?
C29 N2 C36 C41 167.1(4) . . . . ?
C29 C30 C31 C32 1.9(6) . . . . ?
C029 C52 C53 C54 -180.0(4) . . . . ?
C30 C29 C34 C33 -6.3(6) . . . . ?
C30 C31 C32 C33 -6.7(7) . . . . ?
C30 C31 C32 C35 172.5(4) . . . . ?
C31 C32 C33 C34 4.9(7) . . . . ?
C31 C32 C35 O5 -0.5(7) . . . . ?
C31 C32 C35 O6 -178.2(4) . . . . ?
C32 C33 C34 C29 1.6(7) . . . . ?
C33 C32 C35 O5 178.6(4) . . . . ?
C33 C32 C35 O6 1.0(7) . . . . ?
C34 C29 C30 C31 4.6(6) . . . . ?
C35 C32 C33 C34 -174.3(4) . . . . ?
C36 N2 C26 C25 136.3(4) . . . . ?
C36 N2 C26 C27 -45.6(6) . . . . ?
C36 N2 C29 C30 141.1(4) . . . . ?
C36 N2 C29 C34 -39.1(6) . . . . ?
C36 C37 C38 C39 0.1(7) . . . . ?
C37 C36 C41 C40 0.1(7) . . . . ?
C37 C38 C39 C40 -2.3(7) . . . . ?
C37 C38 C39 C42 -178.2(4) . . . . ?
C38 C39 C40 C41 3.4(7) . . . . ?
C38 C39 C42 O7 -7.3(7) . . . . ?
C38 C39 C42 O8 173.3(5) . . . . ?
C39 C40 C41 C36 -2.4(7) . . . . ?
C40 C39 C42 O7 176.8(5) . . . . ?
C40 C39 C42 O8 -2.7(8) . . . . ?
C41 C36 C37 C38 1.0(6) . . . . ?
C42 C39 C40 C41 179.6(4) . . . . ?
C43 C2 C23 C24 -140.6(4) . . . . ?
C43 C2 C23 C28 38.0(6) . . . . ?
C43 C44 C45 C46 2.4(7) . . . . ?
C44 C43 C48 C47 5.3(6) . . . . ?
C44 C45 C46 N3 -175.9(4) . . . . ?
C44 C45 C46 C47 2.0(6) . . . . ?
C45 C46 C47 C48 -2.7(6) . . . . ?
C46 N3 C49 C50 -28.3(6) . . . . ?
C46 N3 C49 C54 152.1(4) . . . . ?
C46 N3 C55 C56 150.3(4) . . . . ?
C46 N3 C55 C60 -29.9(5) . . . . ?
C46 C47 C48 C43 -1.1(6) . . . . ?
C48 C43 C44 C45 -6.0(6) . . . . ?
C49 N3 C46 C45 -39.7(6) . . . . ?
C49 N3 C46 C47 142.3(4) . . . . ?
C49 N3 C55 C56 -44.9(6) . . . . ?
C49 N3 C55 C60 134.9(4) . . . . ?
C49 C50 C51 C52 1.0(7) . . . . ?
C50 C49 C54 C53 -1.4(6) . . . . ?
C50 C51 C52 C029 179.0(4) . . . . ?
C50 C51 C52 C53 -1.5(6) . . . . ?
C51 C52 C53 C54 0.5(6) . . . . ?
C52 C53 C54 C49 1.0(7) . . . . ?
C54 C49 C50 C51 0.4(6) . . . . ?
C55 N3 C46 C45 125.2(4) . . . . ?
C55 N3 C46 C47 -52.8(5) . . . . ?
C55 N3 C49 C50 167.6(4) . . . . ?
C55 N3 C49 C54 -12.0(6) . . . . ?
C55 C56 C57 C58 2.1(6) . . . . ?
C56 C55 C60 C59 4.1(6) . . . . ?
C56 C57 C58 C59 4.4(6) . . . . ?
C56 C57 C58 C61 -174.5(4) . . . . ?
C57 C58 C59 C60 -6.8(6) . . . . ?
C57 C58 C61 O11 -4.2(6) . . . . ?
C57 C58 C61 O12 174.7(4) . . . . ?
C58 C59 C60 C55 2.5(7) . . . . ?
C59 C58 C61 O11 177.0(4) . . . . ?
C59 C58 C61 O12 -4.1(6) . . . . ?
C60 C55 C56 C57 -6.4(6) . . . . ?
C61 C58 C59 C60 172.2(4) . . . . ?
C62 C1 C2 C23 -164.7(4) . . . . ?
C62 C1 C2 C43 14.0(6) . . . . ?
C62 C1 C3 C4 43.5(5) . . . . ?
C62 C1 C3 C8 -137.1(4) . . . . ?
C62 C63 C64 C65 -0.6(6) . . . . ?
C63 C62 C67 C66 -3.9(6) . . . . ?
C63 C64 C65 N4 176.3(4) . . . . ?
C63 C64 C65 C66 -1.6(6) . . . . ?
C64 C65 C66 C67 1.0(6) . . . . ?
C65 N4 C68 C69 -19.0(6) . . . . ?
C65 N4 C68 C73 160.7(4) . . . . ?
C65 N4 C75 C76 127.9(5) . . . . ?
C65 N4 C75 C80 -48.9(6) . . . . ?
C65 C66 C67 C62 1.9(6) . . . . ?
C67 C62 C63 C64 3.3(6) . . . . ?
C68 N4 C65 C64 -75.7(6) . . . . ?
C68 N4 C65 C66 102.2(5) . . . . ?
C68 N4 C75 C76 -24.4(7) . . . . ?
C68 N4 C75 C80 158.8(4) . . . . ?
C68 C69 C70 C71 0.6(7) . . . . ?
C69 C68 C73 C72 -3.6(7) . . . . ?
C69 C70 C71 C72 -3.3(6) . . . . ?
C69 C70 C71 C74 176.8(4) . . . . ?
C70 C71 C72 C73 2.6(7) . . . . ?
C70 C71 C74 O13 0.4(6) . . . . ?
C70 C71 C74 O14 -178.7(4) . . . . ?
C71 C72 C73 C68 0.8(7) . . . . ?
C72 C71 C74 O13 -179.5(4) . . . . ?
C72 C71 C74 O14 1.4(6) . . . . ?
C73 C68 C69 C70 2.8(7) . . . . ?
C74 C71 C72 C73 -177.5(4) . . . . ?
C75 N4 C65 C64 131.3(4) . . . . ?
C75 N4 C65 C66 -50.8(6) . . . . ?
C75 N4 C68 C69 132.9(4) . . . . ?
C75 N4 C68 C73 -47.4(6) . . . . ?
C75 C76 C77 C78 -0.4(8) . . . . ?
C76 C75 C80 C79 -0.1(7) . . . . ?
C76 C77 C78 C79 1.2(9) . . . . ?
C76 C77 C78 C81 179.5(5) . . . . ?
C77 C78 C79 C80 -1.4(8) . . . . ?
C77 C78 C81 O15 11.3(8) . . . . ?
C77 C78 C81 O16 -169.9(5) . . . . ?
C78 C79 C80 C75 0.9(8) . . . . ?
C79 C78 C81 O15 -170.4(6) . . . . ?
C79 C78 C81 O16 8.4(8) . . . . ?
C80 C75 C76 C77 -0.1(8) . . . . ?
C81 C78 C79 C80 -179.7(5) . . . . ?
